data_2017986
loop_
_publ_author_name
'Ravikumar, Krishnan'
'Sridhar, Balasubramanian'
'Pradhan, Nitin'
'Khunt, Mayur'

_publ_section_title
;
 Four stereoisomers of the novel \m-opioid receptor agonist tapentadol
 hydrochloride
;
_journal_coeditor_code SF3144
_journal_issue 2
_journal_name_full 'Acta Crystallographica Section C'
_journal_page_first o71
_journal_page_last o76
_journal_paper_doi 10.1107/S0108270111001727
_journal_volume 67
_journal_year 2011
_chemical_formula_iupac 'C14 H24 N O + , Cl -'
_chemical_formula_moiety 'C14 H24 N O +, Cl -'
_chemical_formula_sum 'C14 H24 Cl N O'
_chemical_formula_weight 257.79
_chemical_melting_point 480
_chemical_name_systematic
;
(2<i>S</i>,3<i>S</i>)-3-(3-hydroxyphenyl)-
<i>N</i>,<i>N</i>,2-trimethylpentan-1-aminium chloride
;
_space_group_IT_number 4
_symmetry_cell_setting monoclinic
_symmetry_space_group_name_Hall 'P 2yb'
_symmetry_space_group_name_H-M 'P 1 21 1'
_atom_sites_solution_hydrogens geom
_atom_sites_solution_primary direct
_atom_sites_solution_secondary difmap
_audit_creation_method SHELXL97
_cell_angle_alpha 90.00
_cell_angle_beta 94.570(7)
_cell_angle_gamma 90.00
_cell_formula_units_Z 4
_cell_length_a 7.160(3)
_cell_length_b 11.688(5)
_cell_length_c 17.526(8)
_cell_measurement_reflns_used 6730
_cell_measurement_temperature 294(2)
_cell_measurement_theta_max 25.98
_cell_measurement_theta_min 2.33
_cell_volume 1462.0(11)
_computing_cell_refinement 'SAINT (Bruker, 2001)'
_computing_data_collection 'SMART (Bruker, 2001)'
_computing_data_reduction 'SAINT (Bruker, 2001)'
_computing_molecular_graphics
;
DIAMOND (Brandenburg & Putz, 2005), PLATON (Spek, 2009) and
Mercury (Macrae <i>et al.</i>, 2008)
;
_computing_publication_material 'SHELXL97 (Sheldrick, 2008)'
_computing_structure_refinement 'SHELXL97 (Sheldrick, 2008)'
_computing_structure_solution 'SHELXS97 (Sheldrick, 2008)'
_diffrn_ambient_temperature 294(2)
_diffrn_measured_fraction_theta_full 1.000
_diffrn_measured_fraction_theta_max 1.000
_diffrn_measurement_device 'Bruker SMART APEX CCD area-detector'
_diffrn_measurement_device_type 'Bruker SMART APEX CCD area-detector'
_diffrn_measurement_method \w
_diffrn_radiation_monochromator graphite
_diffrn_radiation_source 'fine-focus sealed tube'
_diffrn_radiation_type MoK\a
_diffrn_radiation_wavelength 0.71073
_diffrn_reflns_av_R_equivalents 0.0212
_diffrn_reflns_av_sigmaI/netI 0.0274
_diffrn_reflns_limit_h_max 8
_diffrn_reflns_limit_h_min -8
_diffrn_reflns_limit_k_max 13
_diffrn_reflns_limit_k_min -13
_diffrn_reflns_limit_l_max 20
_diffrn_reflns_limit_l_min -20
_diffrn_reflns_number 13998
_diffrn_reflns_theta_full 25.00
_diffrn_reflns_theta_max 25.00
_diffrn_reflns_theta_min 1.17
_diffrn_standards_number 0
_exptl_absorpt_coefficient_mu 0.248
_exptl_absorpt_correction_T_max 0.986
_exptl_absorpt_correction_T_min 0.963
_exptl_absorpt_correction_type multi-scan
_exptl_absorpt_process_details '(SADABS; Bruker, 2001)'
_exptl_crystal_colour colourless
_exptl_crystal_density_diffrn 1.171
_exptl_crystal_density_method 'not measured'
_exptl_crystal_description needle
_exptl_crystal_F_000 560
_exptl_crystal_size_max 0.15
_exptl_crystal_size_mid 0.12
_exptl_crystal_size_min 0.06
_refine_diff_density_max 0.142
_refine_diff_density_min -0.099
_refine_ls_abs_structure_details 'Flack & Bernardinelli (2000), with 2431 Friedel pairs'
_refine_ls_abs_structure_Flack -0.02(4)
_refine_ls_extinction_method none
_refine_ls_goodness_of_fit_ref 1.055
_refine_ls_hydrogen_treatment mixed
_refine_ls_matrix_type full
_refine_ls_number_parameters 331
_refine_ls_number_reflns 5139
_refine_ls_number_restraints 1
_refine_ls_restrained_S_all 1.055
_refine_ls_R_factor_all 0.0329
_refine_ls_R_factor_gt 0.0308
_refine_ls_shift/su_max 0.000
_refine_ls_shift/su_mean 0.000
_refine_ls_structure_factor_coef Fsqd
_refine_ls_weighting_details 'calc w = 1/[\s^2^(Fo^2^)+(0.0334P)^2^+0.1722P] where P=(Fo^2^+2Fc^2^)/3'
_refine_ls_weighting_scheme calc
_refine_ls_wR_factor_gt 0.0735
_refine_ls_wR_factor_ref 0.0745
_reflns_number_gt 4883
_reflns_number_total 5139
_reflns_threshold_expression I>2\s(I)
_cod_data_source_file sf3144.cif
_cod_data_source_block II
_cod_original_sg_symbol_H-M 'P 21'
_cod_database_code 2017986
_cod_database_fobs_code 2017986

loop_
_symmetry_equiv_pos_as_xyz
'x, y, z'
'-x, y+1/2, -z'

loop_
_atom_site_type_symbol
_atom_site_label
_atom_site_fract_x
_atom_site_fract_y
_atom_site_fract_z
_atom_site_U_iso_or_equiv
_atom_site_adp_type
_atom_site_calc_flag
_atom_site_refinement_flags
_atom_site_occupancy
_atom_site_disorder_assembly
_atom_site_disorder_group
C C1A 0.7769(2) 0.46893(15) 0.22428(10) 0.0395(4) Uani d . 1 . .
C C2A 0.8344(3) 0.57641(16) 0.20069(11) 0.0449(4) Uani d . 1 . .
H H2A 0.7951 0.6031 0.1521 0.054 Uiso calc R 1 . .
C C3A 0.9493(3) 0.64304(16) 0.24915(11) 0.0489(5) Uani d . 1 . .
H H3A 0.9864 0.7145 0.2326 0.059 Uiso calc R 1 . .
C C4A 1.0108(3) 0.60649(18) 0.32172(12) 0.0501(5) Uani d . 1 . .
H H4A 1.0877 0.6527 0.3540 0.060 Uiso calc R 1 . .
C C5A 0.9557(3) 0.49968(18) 0.34556(10) 0.0477(5) Uani d . 1 . .
C C6A 0.8395(3) 0.43246(17) 0.29711(10) 0.0439(4) Uani d . 1 . .
H H6A 0.8025 0.3611 0.3139 0.053 Uiso calc R 1 . .
C C7A 0.6493(2) 0.39218(16) 0.17290(10) 0.0417(4) Uani d . 1 . .
H H7A 0.5957 0.3369 0.2071 0.050 Uiso calc R 1 . .
C C8A 0.4820(3) 0.45647(19) 0.13298(12) 0.0536(5) Uani d . 1 . .
H H8A 0.5282 0.5189 0.1032 0.064 Uiso calc R 1 . .
H H8B 0.4125 0.4049 0.0979 0.064 Uiso calc R 1 . .
C C9A 0.3511(3) 0.5042(2) 0.18914(15) 0.0697(7) Uani d . 1 . .
H H9A 0.4175 0.5583 0.2224 0.105 Uiso calc R 1 . .
H H9B 0.3057 0.4429 0.2191 0.105 Uiso calc R 1 . .
H H9C 0.2472 0.5416 0.1615 0.105 Uiso calc R 1 . .
C C10A 0.7538(3) 0.32029(16) 0.11544(10) 0.0417(4) Uani d . 1 . .
H H10A 0.6590 0.2747 0.0857 0.050 Uiso calc R 1 . .
C C11A 0.8907(3) 0.23620(19) 0.15597(12) 0.0587(5) Uani d . 1 . .
H H11A 0.9912 0.2776 0.1830 0.088 Uiso calc R 1 . .
H H11B 0.9405 0.1867 0.1189 0.088 Uiso calc R 1 . .
H H11C 0.8267 0.1913 0.1916 0.088 Uiso calc R 1 . .
C C12A 0.8466(3) 0.39528(16) 0.05926(11) 0.0464(4) Uani d . 1 . .
H H12A 0.7549 0.4496 0.0374 0.056 Uiso calc R 1 . .
H H12B 0.9456 0.4386 0.0870 0.056 Uiso calc R 1 . .
C C13A 1.0150(4) 0.4161(2) -0.05637(15) 0.0765(7) Uani d . 1 . .
H H13A 0.9222 0.4705 -0.0754 0.115 Uiso calc R 1 . .
H H13B 1.0624 0.3760 -0.0985 0.115 Uiso calc R 1 . .
H H13C 1.1159 0.4555 -0.0282 0.115 Uiso calc R 1 . .
C C14A 0.7936(4) 0.2570(3) -0.04862(14) 0.0787(8) Uani d . 1 . .
H H14A 0.6866 0.3009 -0.0678 0.118 Uiso calc R 1 . .
H H14B 0.7542 0.1974 -0.0158 0.118 Uiso calc R 1 . .
H H14C 0.8522 0.2236 -0.0907 0.118 Uiso calc R 1 . .
N N1A 0.9286(2) 0.33246(15) -0.00489(10) 0.0485(4) Uani d . 1 . .
H H1N 1.020(3) 0.287(2) 0.0139(11) 0.049(5) Uiso d . 1 . .
O O1A 1.0170(2) 0.46626(17) 0.41803(9) 0.0685(5) Uani d . 1 . .
H H1O 0.960(4) 0.412(3) 0.4334(15) 0.080(9) Uiso d . 1 . .
C C1B 0.3051(2) -0.01273(16) 0.26777(10) 0.0419(4) Uani d . 1 . .
C C2B 0.3791(3) -0.11668(18) 0.29481(12) 0.0493(5) Uani d . 1 . .
H H2B 0.3404 -0.1479 0.3398 0.059 Uiso calc R 1 . .
C C3B 0.5099(3) -0.17357(17) 0.25496(12) 0.0549(5) Uani d . 1 . .
H H3B 0.5595 -0.2424 0.2739 0.066 Uiso calc R 1 . .
C C4B 0.5684(3) -0.13031(19) 0.18768(12) 0.0551(5) Uani d . 1 . .
H H4B 0.6557 -0.1699 0.1613 0.066 Uiso calc R 1 . .
C C5B 0.4962(3) -0.02755(18) 0.15989(11) 0.0493(5) Uani d . 1 . .
C C6B 0.3660(3) 0.03083(17) 0.20013(11) 0.0459(4) Uani d . 1 . .
H H6B 0.3188 0.1004 0.1815 0.055 Uiso calc R 1 . .
C C7B 0.1570(2) 0.05200(16) 0.30845(10) 0.0425(4) Uani d . 1 . .
H H7B 0.0915 0.1000 0.2690 0.051 Uiso calc R 1 . .
C C8B 0.0075(3) -0.02905(18) 0.33563(12) 0.0523(5) Uani d . 1 . .
H H8C -0.0349 -0.0788 0.2934 0.063 Uiso calc R 1 . .
H H8D 0.0652 -0.0770 0.3761 0.063 Uiso calc R 1 . .
C C9B -0.1609(3) 0.0287(2) 0.36476(16) 0.0746(7) Uani d . 1 . .
H H9D -0.2105 0.0835 0.3277 0.112 Uiso calc R 1 . .
H H9E -0.1247 0.0669 0.4121 0.112 Uiso calc R 1 . .
H H9F -0.2548 -0.0276 0.3730 0.112 Uiso calc R 1 . .
C C10B 0.2388(2) 0.13632(16) 0.37091(10) 0.0408(4) Uani d . 1 . .
H H10B 0.1326 0.1750 0.3918 0.049 Uiso calc R 1 . .
C C11B 0.3599(3) 0.22841(18) 0.33827(12) 0.0573(5) Uani d . 1 . .
H H11D 0.4679 0.1937 0.3188 0.086 Uiso calc R 1 . .
H H11E 0.3994 0.2820 0.3778 0.086 Uiso calc R 1 . .
H H11F 0.2887 0.2677 0.2976 0.086 Uiso calc R 1 . .
C C12B 0.3427(3) 0.07153(16) 0.43648(10) 0.0438(4) Uani d . 1 . .
H H12C 0.2582 0.0154 0.4556 0.053 Uiso calc R 1 . .
H H12D 0.4457 0.0302 0.4165 0.053 Uiso calc R 1 . .
C C13B 0.5104(3) 0.0693(2) 0.56374(13) 0.0627(6) Uani d . 1 . .
H H13D 0.4208 0.0151 0.5799 0.094 Uiso calc R 1 . .
H H13E 0.5554 0.1158 0.6065 0.094 Uiso calc R 1 . .
H H13F 0.6136 0.0292 0.5443 0.094 Uiso calc R 1 . .
C C14B 0.2762(3) 0.2194(2) 0.53298(13) 0.0652(6) Uani d . 1 . .
H H14D 0.3297 0.2579 0.5779 0.098 Uiso calc R 1 . .
H H14E 0.1713 0.1741 0.5459 0.098 Uiso calc R 1 . .
H H14F 0.2349 0.2749 0.4949 0.098 Uiso calc R 1 . .
N N1B 0.4194(2) 0.14384(15) 0.50231(9) 0.0440(4) Uani d . 1 . .
H H2N 0.510(3) 0.190(2) 0.4860(12) 0.063(6) Uiso d . 1 . .
O O1B 0.5535(2) 0.01155(17) 0.09237(9) 0.0694(5) Uani d . 1 . .
H H2O 0.494(4) 0.065(3) 0.0774(15) 0.077(9) Uiso d . 1 . .
Cl Cl1A 0.77045(7) 0.28837(4) 0.48961(3) 0.05532(14) Uani d . 1 . .
Cl Cl1B 0.28374(7) 0.18675(4) 0.01351(3) 0.05592(14) Uani d . 1 . .

loop_
_atom_site_aniso_label
_atom_site_aniso_U_11
_atom_site_aniso_U_22
_atom_site_aniso_U_33
_atom_site_aniso_U_12
_atom_site_aniso_U_13
_atom_site_aniso_U_23
C1A 0.0361(9) 0.0411(10) 0.0422(10) 0.0050(8) 0.0090(7) -0.0017(8)
C2A 0.0477(11) 0.0426(10) 0.0451(10) 0.0060(8) 0.0070(8) -0.0004(8)
C3A 0.0498(11) 0.0400(10) 0.0583(12) -0.0014(9) 0.0136(9) -0.0042(9)
C4A 0.0420(10) 0.0552(13) 0.0539(12) -0.0090(9) 0.0094(9) -0.0137(9)
C5A 0.0426(10) 0.0613(13) 0.0395(10) -0.0037(9) 0.0054(8) -0.0021(9)
C6A 0.0423(10) 0.0477(11) 0.0421(10) -0.0051(8) 0.0063(8) -0.0002(8)
C7A 0.0406(9) 0.0442(10) 0.0403(9) 0.0000(8) 0.0036(7) 0.0018(8)
C8A 0.0418(10) 0.0585(13) 0.0598(12) 0.0054(9) -0.0003(9) -0.0047(10)
C9A 0.0487(12) 0.0709(15) 0.0912(18) 0.0131(11) 0.0154(12) -0.0015(13)
C10A 0.0406(9) 0.0391(10) 0.0446(10) 0.0027(7) -0.0019(8) -0.0027(8)
C11A 0.0681(14) 0.0516(12) 0.0561(12) 0.0165(10) 0.0034(10) 0.0044(10)
C12A 0.0498(11) 0.0401(10) 0.0503(11) 0.0075(8) 0.0100(9) -0.0010(9)
C13A 0.0830(17) 0.0794(17) 0.0721(15) 0.0202(14) 0.0371(13) 0.0211(13)
C14A 0.0773(16) 0.101(2) 0.0568(14) 0.0000(15) -0.0019(12) -0.0231(14)
N1A 0.0488(9) 0.0515(10) 0.0457(9) 0.0125(8) 0.0061(8) 0.0006(8)
O1A 0.0684(10) 0.0877(13) 0.0470(9) -0.0250(10) -0.0093(7) 0.0089(8)
C1B 0.0368(9) 0.0460(10) 0.0417(10) 0.0014(8) -0.0042(8) -0.0064(8)
C2B 0.0464(10) 0.0507(11) 0.0497(11) 0.0031(9) -0.0020(8) 0.0030(9)
C3B 0.0535(12) 0.0480(12) 0.0625(13) 0.0127(9) -0.0004(10) -0.0020(10)
C4B 0.0491(11) 0.0586(13) 0.0577(12) 0.0153(10) 0.0055(9) -0.0082(10)
C5B 0.0447(10) 0.0589(13) 0.0440(11) 0.0052(9) 0.0023(8) -0.0026(9)
C6B 0.0437(10) 0.0465(11) 0.0461(10) 0.0075(9) -0.0047(8) -0.0013(9)
C7B 0.0372(9) 0.0473(11) 0.0419(10) 0.0080(8) -0.0039(8) 0.0036(8)
C8B 0.0369(10) 0.0562(12) 0.0630(13) -0.0024(9) -0.0011(9) -0.0100(10)
C9B 0.0519(13) 0.0749(16) 0.0990(19) -0.0044(12) 0.0187(12) -0.0179(14)
C10B 0.0373(9) 0.0405(10) 0.0446(10) 0.0046(8) 0.0030(7) 0.0012(8)
C11B 0.0698(14) 0.0474(11) 0.0537(12) -0.0082(10) -0.0009(10) 0.0073(9)
C12B 0.0444(10) 0.0408(10) 0.0457(10) -0.0027(8) 0.0012(8) 0.0007(8)
C13B 0.0614(13) 0.0710(15) 0.0529(12) -0.0112(11) -0.0127(10) 0.0125(11)
C14B 0.0617(13) 0.0812(17) 0.0532(12) 0.0083(12) 0.0080(11) -0.0157(11)
N1B 0.0393(8) 0.0494(10) 0.0431(9) -0.0058(7) 0.0013(7) 0.0034(7)
O1B 0.0693(11) 0.0804(12) 0.0608(10) 0.0267(10) 0.0200(8) 0.0105(9)
Cl1A 0.0519(3) 0.0465(3) 0.0673(3) -0.0098(2) 0.0030(2) -0.0033(2)
Cl1B 0.0513(3) 0.0491(3) 0.0674(3) 0.0085(2) 0.0047(2) -0.0039(2)

loop_
_atom_type_symbol
_atom_type_description
_atom_type_scat_dispersion_real
_atom_type_scat_dispersion_imag
_atom_type_scat_source
C C 0.0033 0.0016 'International Tables Vol C Tables 4.2.6.8 and 6.1.1.4'
H H 0.0000 0.0000 'International Tables Vol C Tables 4.2.6.8 and 6.1.1.4'
N N 0.0061 0.0033 'International Tables Vol C Tables 4.2.6.8 and 6.1.1.4'
O O 0.0106 0.0060 'International Tables Vol C Tables 4.2.6.8 and 6.1.1.4'
Cl Cl 0.1484 0.1585 'International Tables Vol C Tables 4.2.6.8 and 6.1.1.4'

loop_
_geom_angle_atom_site_label_1
_geom_angle_atom_site_label_2
_geom_angle_atom_site_label_3
_geom_angle_site_symmetry_1
_geom_angle_site_symmetry_3
_geom_angle
_geom_angle_publ_flag
C6A C1A C2A . . 117.94(17) ?
C6A C1A C7A . . 119.87(16) ?
C2A C1A C7A . . 122.19(16) ?
C3A C2A C1A . . 120.19(18) ?
C3A C2A H2A . . 119.9 ?
C1A C2A H2A . . 119.9 ?
C2A C3A C4A . . 121.66(19) ?
C2A C3A H3A . . 119.2 ?
C4A C3A H3A . . 119.2 ?
C3A C4A C5A . . 118.67(18) ?
C3A C4A H4A . . 120.7 ?
C5A C4A H4A . . 120.7 ?
O1A C5A C4A . . 117.39(18) ?
O1A C5A C6A . . 122.69(19) ?
C4A C5A C6A . . 119.90(18) ?
C5A C6A C1A . . 121.63(18) ?
C5A C6A H6A . . 119.2 ?
C1A C6A H6A . . 119.2 ?
C1A C7A C8A . . 113.00(16) ?
C1A C7A C10A . . 113.93(15) ?
C8A C7A C10A . . 111.66(15) ?
C1A C7A H7A . . 105.8 ?
C8A C7A H7A . . 105.8 ?
C10A C7A H7A . . 105.8 ?
C9A C8A C7A . . 112.59(18) ?
C9A C8A H8A . . 109.1 ?
C7A C8A H8A . . 109.1 ?
C9A C8A H8B . . 109.1 ?
C7A C8A H8B . . 109.1 ?
H8A C8A H8B . . 107.8 ?
C8A C9A H9A . . 109.5 ?
C8A C9A H9B . . 109.5 ?
H9A C9A H9B . . 109.5 ?
C8A C9A H9C . . 109.5 ?
H9A C9A H9C . . 109.5 ?
H9B C9A H9C . . 109.5 ?
C12A C10A C11A . . 112.21(16) ?
C12A C10A C7A . . 111.66(15) ?
C11A C10A C7A . . 111.90(16) ?
C12A C10A H10A . . 106.9 ?
C11A C10A H10A . . 106.9 ?
C7A C10A H10A . . 106.9 ?
C10A C11A H11A . . 109.5 ?
C10A C11A H11B . . 109.5 ?
H11A C11A H11B . . 109.5 ?
C10A C11A H11C . . 109.5 ?
H11A C11A H11C . . 109.5 ?
H11B C11A H11C . . 109.5 ?
N1A C12A C10A . . 115.01(15) ?
N1A C12A H12A . . 108.5 ?
C10A C12A H12A . . 108.5 ?
N1A C12A H12B . . 108.5 ?
C10A C12A H12B . . 108.5 ?
H12A C12A H12B . . 107.5 ?
N1A C13A H13A . . 109.5 ?
N1A C13A H13B . . 109.5 ?
H13A C13A H13B . . 109.5 ?
N1A C13A H13C . . 109.5 ?
H13A C13A H13C . . 109.5 ?
H13B C13A H13C . . 109.5 ?
N1A C14A H14A . . 109.5 ?
N1A C14A H14B . . 109.5 ?
H14A C14A H14B . . 109.5 ?
N1A C14A H14C . . 109.5 ?
H14A C14A H14C . . 109.5 ?
H14B C14A H14C . . 109.5 ?
C14A N1A C13A . . 111.2(2) ?
C14A N1A C12A . . 113.71(17) ?
C13A N1A C12A . . 109.69(17) ?
C14A N1A H1N . . 105.6(14) ?
C13A N1A H1N . . 106.7(14) ?
C12A N1A H1N . . 109.6(13) ?
C5A O1A H1O . . 113(2) ?
C6B C1B C2B . . 118.16(17) ?
C6B C1B C7B . . 119.58(16) ?
C2B C1B C7B . . 122.24(17) ?
C3B C2B C1B . . 120.15(19) ?
C3B C2B H2B . . 119.9 ?
C1B C2B H2B . . 119.9 ?
C4B C3B C2B . . 121.33(19) ?
C4B C3B H3B . . 119.3 ?
C2B C3B H3B . . 119.3 ?
C3B C4B C5B . . 119.33(19) ?
C3B C4B H4B . . 120.3 ?
C5B C4B H4B . . 120.3 ?
O1B C5B C4B . . 117.91(19) ?
O1B C5B C6B . . 122.42(19) ?
C4B C5B C6B . . 119.66(19) ?
C5B C6B C1B . . 121.36(18) ?
C5B C6B H6B . . 119.3 ?
C1B C6B H6B . . 119.3 ?
C1B C7B C8B . . 111.54(16) ?
C1B C7B C10B . . 114.05(14) ?
C8B C7B C10B . . 113.99(15) ?
C1B C7B H7B . . 105.4 ?
C8B C7B H7B . . 105.4 ?
C10B C7B H7B . . 105.4 ?
C9B C8B C7B . . 115.22(19) ?
C9B C8B H8C . . 108.5 ?
C7B C8B H8C . . 108.5 ?
C9B C8B H8D . . 108.5 ?
C7B C8B H8D . . 108.5 ?
H8C C8B H8D . . 107.5 ?
C8B C9B H9D . . 109.5 ?
C8B C9B H9E . . 109.5 ?
H9D C9B H9E . . 109.5 ?
C8B C9B H9F . . 109.5 ?
H9D C9B H9F . . 109.5 ?
H9E C9B H9F . . 109.5 ?
C12B C10B C11B . . 112.17(16) ?
C12B C10B C7B . . 110.56(15) ?
C11B C10B C7B . . 112.21(16) ?
C12B C10B H10B . . 107.2 ?
C11B C10B H10B . . 107.2 ?
C7B C10B H10B . . 107.2 ?
C10B C11B H11D . . 109.5 ?
C10B C11B H11E . . 109.5 ?
H11D C11B H11E . . 109.5 ?
C10B C11B H11F . . 109.5 ?
H11D C11B H11F . . 109.5 ?
H11E C11B H11F . . 109.5 ?
N1B C12B C10B . . 115.35(15) ?
N1B C12B H12C . . 108.4 ?
C10B C12B H12C . . 108.4 ?
N1B C12B H12D . . 108.4 ?
C10B C12B H12D . . 108.4 ?
H12C C12B H12D . . 107.5 ?
N1B C13B H13D . . 109.5 ?
N1B C13B H13E . . 109.5 ?
H13D C13B H13E . . 109.5 ?
N1B C13B H13F . . 109.5 ?
H13D C13B H13F . . 109.5 ?
H13E C13B H13F . . 109.5 ?
N1B C14B H14D . . 109.5 ?
N1B C14B H14E . . 109.5 ?
H14D C14B H14E . . 109.5 ?
N1B C14B H14F . . 109.5 ?
H14D C14B H14F . . 109.5 ?
H14E C14B H14F . . 109.5 ?
C14B N1B C13B . . 111.10(17) ?
C14B N1B C12B . . 113.12(16) ?
C13B N1B C12B . . 109.77(16) ?
C14B N1B H2N . . 107.2(15) ?
C13B N1B H2N . . 106.8(14) ?
C12B N1B H2N . . 108.5(14) ?
C5B O1B H2O . . 111(2) ?

loop_
_geom_bond_atom_site_label_1
_geom_bond_atom_site_label_2
_geom_bond_site_symmetry_2
_geom_bond_distance
_geom_bond_publ_flag
C1A C6A . 1.386(3) ?
C1A C2A . 1.395(3) ?
C1A C7A . 1.523(3) ?
C2A C3A . 1.376(3) ?
C2A H2A . 0.9300 ?
C3A C4A . 1.380(3) ?
C3A H3A . 0.9300 ?
C4A C5A . 1.384(3) ?
C4A H4A . 0.9300 ?
C5A O1A . 1.367(2) ?
C5A C6A . 1.385(3) ?
C6A H6A . 0.9300 ?
C7A C8A . 1.534(3) ?
C7A C10A . 1.549(3) ?
C7A H7A . 0.9800 ?
C8A C9A . 1.519(3) ?
C8A H8A . 0.9700 ?
C8A H8B . 0.9700 ?
C9A H9A . 0.9600 ?
C9A H9B . 0.9600 ?
C9A H9C . 0.9600 ?
C10A C12A . 1.511(3) ?
C10A C11A . 1.523(3) ?
C10A H10A . 0.9800 ?
C11A H11A . 0.9600 ?
C11A H11B . 0.9600 ?
C11A H11C . 0.9600 ?
C12A N1A . 1.501(2) ?
C12A H12A . 0.9700 ?
C12A H12B . 0.9700 ?
C13A N1A . 1.497(3) ?
C13A H13A . 0.9600 ?
C13A H13B . 0.9600 ?
C13A H13C . 0.9600 ?
C14A N1A . 1.477(3) ?
C14A H14A . 0.9600 ?
C14A H14B . 0.9600 ?
C14A H14C . 0.9600 ?
N1A H1N . 0.88(2) ?
O1A H1O . 0.81(3) ?
C1B C6B . 1.392(3) ?
C1B C2B . 1.393(3) ?
C1B C7B . 1.525(2) ?
C2B C3B . 1.382(3) ?
C2B H2B . 0.9300 ?
C3B C4B . 1.379(3) ?
C3B H3B . 0.9300 ?
C4B C5B . 1.381(3) ?
C4B H4B . 0.9300 ?
C5B O1B . 1.362(3) ?
C5B C6B . 1.391(3) ?
C6B H6B . 0.9300 ?
C7B C8B . 1.533(3) ?
C7B C10B . 1.553(3) ?
C7B H7B . 0.9800 ?
C8B C9B . 1.506(3) ?
C8B H8C . 0.9700 ?
C8B H8D . 0.9700 ?
C9B H9D . 0.9600 ?
C9B H9E . 0.9600 ?
C9B H9F . 0.9600 ?
C10B C12B . 1.520(3) ?
C10B C11B . 1.522(3) ?
C10B H10B . 0.9800 ?
C11B H11D . 0.9600 ?
C11B H11E . 0.9600 ?
C11B H11F . 0.9600 ?
C12B N1B . 1.499(2) ?
C12B H12C . 0.9700 ?
C12B H12D . 0.9700 ?
C13B N1B . 1.493(3) ?
C13B H13D . 0.9600 ?
C13B H13E . 0.9600 ?
C13B H13F . 0.9600 ?
C14B N1B . 1.486(3) ?
C14B H14D . 0.9600 ?
C14B H14E . 0.9600 ?
C14B H14F . 0.9600 ?
N1B H2N . 0.91(3) ?
O1B H2O . 0.79(3) ?

loop_
_geom_hbond_atom_site_label_D
_geom_hbond_atom_site_label_H
_geom_hbond_atom_site_label_A
_geom_hbond_site_symmetry_A
_geom_hbond_distance_DH
_geom_hbond_distance_HA
_geom_hbond_distance_DA
_geom_hbond_angle_DHA
O1A H1O Cl1A . 0.81(3) 2.26(3) 3.060(2) 169(3)
N1A H1N Cl1B 1_655 0.88(2) 2.23(2) 3.056(2) 156.5(18)
N1B H2N Cl1A . 0.91(3) 2.19(3) 3.051(2) 158.9(19)
O1B H2O Cl1B . 0.79(3) 2.30(3) 3.067(2) 166(3)

loop_
_geom_torsion_atom_site_label_1
_geom_torsion_atom_site_label_2
_geom_torsion_atom_site_label_3
_geom_torsion_atom_site_label_4
_geom_torsion_site_symmetry_1
_geom_torsion_site_symmetry_2
_geom_torsion_site_symmetry_3
_geom_torsion_site_symmetry_4
_geom_torsion
_geom_torsion_publ_flag
C6A C1A C2A C3A . . . . -0.2(3) ?
C7A C1A C2A C3A . . . . 179.75(16) ?
C1A C2A C3A C4A . . . . 0.0(3) ?
C2A C3A C4A C5A . . . . 0.4(3) ?
C3A C4A C5A O1A . . . . -179.26(18) ?
C3A C4A C5A C6A . . . . -0.7(3) ?
O1A C5A C6A C1A . . . . 179.01(17) ?
C4A C5A C6A C1A . . . . 0.5(3) ?
C2A C1A C6A C5A . . . . -0.1(3) ?
C7A C1A C6A C5A . . . . 179.97(17) ?
C6A C1A C7A C8A . . . . 134.47(18) ?
C2A C1A C7A C8A . . . . -45.5(2) ?
C6A C1A C7A C10A . . . . -96.69(19) ?
C2A C1A C7A C10A . . . . 83.3(2) ?
C1A C7A C8A C9A . . . . -63.6(2) ?
C10A C7A C8A C9A . . . . 166.36(18) ?
C1A C7A C10A C12A . . . . -63.4(2) ?
C8A C7A C10A C12A . . . . 66.1(2) ?
C1A C7A C10A C11A . . . . 63.3(2) ?
C8A C7A C10A C11A . . . . -167.15(17) ?
C11A C10A C12A N1A . . . . 61.4(2) ?
C7A C10A C12A N1A . . . . -172.03(15) ?
C10A C12A N1A C14A . . . . 54.5(2) ?
C10A C12A N1A C13A . . . . 179.75(18) ?
C6B C1B C2B C3B . . . . 0.2(3) ?
C7B C1B C2B C3B . . . . 178.48(18) ?
C1B C2B C3B C4B . . . . -0.8(3) ?
C2B C3B C4B C5B . . . . 0.6(3) ?
C3B C4B C5B O1B . . . . -178.5(2) ?
C3B C4B C5B C6B . . . . 0.1(3) ?
O1B C5B C6B C1B . . . . 177.87(19) ?
C4B C5B C6B C1B . . . . -0.7(3) ?
C2B C1B C6B C5B . . . . 0.5(3) ?
C7B C1B C6B C5B . . . . -177.79(17) ?
C6B C1B C7B C8B . . . . 136.15(18) ?
C2B C1B C7B C8B . . . . -42.1(2) ?
C6B C1B C7B C10B . . . . -92.95(19) ?
C2B C1B C7B C10B . . . . 88.8(2) ?
C1B C7B C8B C9B . . . . -170.38(18) ?
C10B C7B C8B C9B . . . . 58.7(2) ?
C1B C7B C10B C12B . . . . -65.6(2) ?
C8B C7B C10B C12B . . . . 64.1(2) ?
C1B C7B C10B C11B . . . . 60.5(2) ?
C8B C7B C10B C11B . . . . -169.85(16) ?
C11B C10B C12B N1B . . . . 57.0(2) ?
C7B C10B C12B N1B . . . . -176.92(15) ?
C10B C12B N1B C14B . . . . 52.9(2) ?
C10B C12B N1B C13B . . . . 177.63(16) ?
